data_7004550
loop_
_publ_author_name
'Lin, Jiao-Min'
'Guan, Yang-Fan'
'Wang, Dong-Yao'
'Dong, Wen'
'Wang, Xiu-Teng'
'Gao, Song'

_publ_section_title
;
 Syntheses, structures and properties of seven isomorphous 1D
 Ln3+complexes Ln(BTA)(HCOO)(H2O)3 (H2BTA = bis(tetrazoly)amine, Ln =
 Pr, Gd, Eu, Tb, Dy, Er, Yb) and two 3D Ln3+ complexes Ln(HCOO)3 (Ln =
 Pr, Nd)
;
_journal_issue 44
_journal_name_full 'Dalton Transactions'
_journal_page_first 6165
_journal_page_last 6169
_journal_paper_doi 10.1039/b808394k
_journal_year 2008
_chemical_formula_sum 'C3 H7 Gd N9 O5'
_chemical_formula_weight 404.41
_chemical_name_systematic
;
?
;
_space_group_IT_number 42
_symmetry_cell_setting orthorhombic
_symmetry_space_group_name_Hall 'F 2 -2'
_symmetry_space_group_name_H-M 'F m m 2'
_atom_sites_solution_hydrogens geom
_atom_sites_solution_primary direct
_atom_sites_solution_secondary difmap
_audit_creation_method SHELXL-97
_cell_angle_alpha 90.00
_cell_angle_beta 90.00
_cell_angle_gamma 90.00
_cell_formula_units_Z 4
_cell_length_a 6.7214(4)
_cell_length_b 11.3120(6)
_cell_length_c 14.2721(8)
_cell_measurement_reflns_used 575
_cell_measurement_temperature 296(2)
_cell_measurement_theta_max 27.490
_cell_measurement_theta_min 3.60
_cell_volume 1085.14(11)
_computing_structure_refinement 'SHELXL-97 (Sheldrick, 1997)'
_computing_structure_solution 'SHELXS-97 (Sheldrick, 1990)'
_diffrn_ambient_temperature 296(2)
_diffrn_measured_fraction_theta_full 0.992
_diffrn_measured_fraction_theta_max 0.992
_diffrn_measurement_device_type 'Bruker SMART APEX CCD area detector'
_diffrn_measurement_method '\f and \w scans'
_diffrn_radiation_monochromator graphite
_diffrn_radiation_source 'fine-focus sealed tube'
_diffrn_radiation_type MoK\a
_diffrn_radiation_wavelength 0.71073
_diffrn_reflns_av_R_equivalents 0.0266
_diffrn_reflns_av_sigmaI/netI 0.0321
_diffrn_reflns_limit_h_max 6
_diffrn_reflns_limit_h_min -8
_diffrn_reflns_limit_k_max 14
_diffrn_reflns_limit_k_min -14
_diffrn_reflns_limit_l_max 18
_diffrn_reflns_limit_l_min -13
_diffrn_reflns_number 1329
_diffrn_reflns_theta_full 27.49
_diffrn_reflns_theta_max 27.49
_diffrn_reflns_theta_min 3.60
_exptl_absorpt_coefficient_mu 6.147
_exptl_absorpt_correction_T_max 0.444
_exptl_absorpt_correction_T_min 0.313
_exptl_absorpt_correction_type multi-scan
_exptl_absorpt_process_details 'SADABS (Sheldrick, 1996)'
_exptl_crystal_colour colourless
_exptl_crystal_density_diffrn 2.475
_exptl_crystal_density_meas ?
_exptl_crystal_density_method .
_exptl_crystal_description needle
_exptl_crystal_F_000 760
_exptl_crystal_size_max 0.246
_exptl_crystal_size_mid 0.163
_exptl_crystal_size_min 0.132
_refine_diff_density_max 0.536
_refine_diff_density_min -1.675
_refine_diff_density_rms 0.249
_refine_ls_abs_structure_details 'Flack H D (1983), Acta Cryst. A39, 876-881'
_refine_ls_abs_structure_Flack 0.32(6)
_refine_ls_extinction_method none
_refine_ls_goodness_of_fit_ref 1.240
_refine_ls_hydrogen_treatment constr
_refine_ls_matrix_type full
_refine_ls_number_parameters 59
_refine_ls_number_reflns 575
_refine_ls_number_restraints 3
_refine_ls_restrained_S_all 1.256
_refine_ls_R_factor_all 0.0269
_refine_ls_R_factor_gt 0.0269
_refine_ls_shift/su_max 0.001
_refine_ls_shift/su_mean 0.000
_refine_ls_structure_factor_coef Fsqd
_refine_ls_weighting_details 'calc w=1/[\s^2^(Fo^2^)+(0.0461P)^2^+0.0000P] where P=(Fo^2^+2Fc^2^)/3'
_refine_ls_weighting_scheme calc
_refine_ls_wR_factor_gt 0.0676
_refine_ls_wR_factor_ref 0.0676
_reflns_number_gt 575
_reflns_number_total 575
_reflns_threshold_expression >2sigma(I)
_cod_data_source_file b808394k.txt
_cod_data_source_block 2a
_cod_original_sg_symbol_H-M Fmm2
_cod_database_code 7004550

loop_
_symmetry_equiv_pos_as_xyz
'x, y, z'
'-x, -y, z'
'-x, y, z'
'x, -y, z'
'x, y+1/2, z+1/2'
'-x, -y+1/2, z+1/2'
'-x, y+1/2, z+1/2'
'x, -y+1/2, z+1/2'
'x+1/2, y, z+1/2'
'-x+1/2, -y, z+1/2'
'-x+1/2, y, z+1/2'
'x+1/2, -y, z+1/2'
'x+1/2, y+1/2, z'
'-x+1/2, -y+1/2, z'
'-x+1/2, y+1/2, z'
'x+1/2, -y+1/2, z'

loop_
_atom_site_label
_atom_site_type_symbol
_atom_site_fract_x
_atom_site_fract_y
_atom_site_fract_z
_atom_site_U_iso_or_equiv
_atom_site_adp_type
_atom_site_occupancy
_atom_site_symmetry_multiplicity
_atom_site_calc_flag
_atom_site_refinement_flags
_atom_site_disorder_assembly
_atom_site_disorder_group
Gd1 Gd -0.5000 0.0000 -0.3929 0.01220(17) Uani 1 4 d S . .
O1 O -0.1621(8) 0.0000 -0.400(3) 0.043(4) Uani 1 2 d S . .
O2 O -0.5000 0.0000 -0.2259(10) 0.053(5) Uani 1 4 d SD . .
H2A H -0.5000 -0.0683 -0.2067 0.064 Uiso 0.50 2 d SPRD . .
O3 O -0.5000 0.1981(8) -0.3487(7) 0.042(2) Uani 1 2 d SD . .
H3A H -0.6198 0.2377 -0.3399 0.051 Uiso 0.50 1 d PRD . .
N1 N -0.5000 0.1257(8) -0.5383(7) 0.0216(18) Uani 1 2 d S . .
N2 N -0.5000 0.2468(9) -0.5285(8) 0.030(2) Uani 1 2 d S . .
N3 N -0.5000 0.300(3) -0.606(2) 0.029(6) Uani 1 2 d S . .
N4 N -0.5000 0.213(2) -0.672(2) 0.024(5) Uani 1 2 d S . .
N5 N -0.5000 0.0000 -0.6741(10) 0.027(3) Uani 1 4 d S . .
H1 H -0.5000 0.0000 -0.7344 0.032 Uiso 1 4 d SR . .
C1 C -0.5000 0.1077(9) -0.6294(8) 0.022(2) Uani 1 2 d S . .
C2 C 0.0000 0.0000 -0.3564(13) 0.026(3) Uani 1 4 d S . .
H2 H 0.0000 0.0000 -0.2912 0.032 Uiso 1 4 calc SR . .

loop_
_atom_site_aniso_label
_atom_site_aniso_U_11
_atom_site_aniso_U_22
_atom_site_aniso_U_33
_atom_site_aniso_U_23
_atom_site_aniso_U_13
_atom_site_aniso_U_12
Gd1 0.0144(2) 0.0127(2) 0.0095(3) 0.000 0.000 0.000
O1 0.004(3) 0.065(5) 0.062(14) 0.000 0.004(7) 0.000
O2 0.126(16) 0.017(6) 0.017(7) 0.000 0.000 0.000
O3 0.090(8) 0.021(4) 0.016(4) -0.003(4) 0.000 0.000
N1 0.030(4) 0.020(4) 0.015(5) 0.000(3) 0.000 0.000
N2 0.048(6) 0.015(4) 0.026(5) 0.004(4) 0.000 0.000
N3 0.053(12) 0.022(10) 0.011(10) 0.000(7) 0.000 0.000
N4 0.046(11) 0.002(5) 0.025(13) 0.002(5) 0.000 0.000
N5 0.057(9) 0.014(6) 0.009(6) 0.000 0.000 0.000
C1 0.031(5) 0.016(5) 0.019(5) 0.000(4) 0.000 0.000
C2 0.035(8) 0.023(7) 0.021(7) 0.000 0.000 0.000

loop_
_atom_type_symbol
_atom_type_description
_atom_type_scat_dispersion_real
_atom_type_scat_dispersion_imag
_atom_type_scat_source
C C 0.0033 0.0016 'International Tables Vol C Tables 4.2.6.8 and 6.1.1.4'
H H 0.0000 0.0000 'International Tables Vol C Tables 4.2.6.8 and 6.1.1.4'
Gd Gd -0.1653 3.9035 'International Tables Vol C Tables 4.2.6.8 and 6.1.1.4'
N N 0.0061 0.0033 'International Tables Vol C Tables 4.2.6.8 and 6.1.1.4'
O O 0.0106 0.0060 'International Tables Vol C Tables 4.2.6.8 and 6.1.1.4'

loop_
_geom_angle_atom_site_label_1
_geom_angle_atom_site_label_2
_geom_angle_atom_site_label_3
_geom_angle
_geom_angle_site_symmetry_1
_geom_angle_site_symmetry_3
_geom_angle_publ_flag
O1 Gd1 O1 175(2) 2_455 . ?
O1 Gd1 O3 90.7(3) 2_455 . ?
O1 Gd1 O3 90.7(3) . . ?
O1 Gd1 O3 90.7(3) 2_455 2_455 ?
O1 Gd1 O3 90.7(3) . 2_455 ?
O3 Gd1 O3 148.6(5) . 2_455 ?
O1 Gd1 O2 92.6(12) 2_455 . ?
O1 Gd1 O2 92.6(12) . . ?
O3 Gd1 O2 74.3(2) . . ?
O3 Gd1 O2 74.3(2) 2_455 . ?
O1 Gd1 N1 87.8(10) 2_455 2_455 ?
O1 Gd1 N1 87.8(10) . 2_455 ?
O3 Gd1 N1 140.1(3) . 2_455 ?
O3 Gd1 N1 71.3(3) 2_455 2_455 ?
O2 Gd1 N1 145.6(2) . 2_455 ?
O1 Gd1 N1 87.8(10) 2_455 . ?
O1 Gd1 N1 87.8(10) . . ?
O3 Gd1 N1 71.3(3) . . ?
O3 Gd1 N1 140.1(3) 2_455 . ?
O2 Gd1 N1 145.6(2) . . ?
N1 Gd1 N1 68.8(4) 2_455 . ?
C2 O1 Gd1 147(3) . . ?
Gd1 O2 H2A 109.5 . . ?
Gd1 O3 H3A 120.0 . . ?
C1 N1 N2 104.8(9) . . ?
C1 N1 Gd1 136.7(8) . . ?
N2 N1 Gd1 118.6(7) . . ?
N3 N2 N1 112.6(16) . . ?
N2 N3 N4 105.4(16) . . ?
C1 N4 N3 109.1(15) . . ?
C1 N5 C1 124.6(14) . 2_455 ?
C1 N5 H1 117.7 . . ?
C1 N5 H1 117.7 2_455 . ?
N1 C1 N4 108.2(15) . . ?
N1 C1 N5 126.6(11) . . ?
N4 C1 N5 125.2(16) . . ?
O1 C2 O1 120(4) . 2 ?
O1 C2 H2 119.9 . . ?
O1 C2 H2 119.9 2 . ?

loop_
_geom_bond_atom_site_label_1
_geom_bond_atom_site_label_2
_geom_bond_distance
_geom_bond_site_symmetry_2
_geom_bond_publ_flag
Gd1 O1 2.274(6) 2_455 ?
Gd1 O1 2.274(6) . ?
Gd1 O3 2.328(9) . ?
Gd1 O3 2.328(9) 2_455 ?
Gd1 O2 2.383(15) . ?
Gd1 N1 2.516(10) 2_455 ?
Gd1 N1 2.516(9) . ?
O1 C2 1.26(3) . ?
O2 H2A 0.8200 . ?
O3 H3A 0.9300 . ?
N1 C1 1.316(15) . ?
N1 N2 1.377(13) . ?
N2 N3 1.26(3) . ?
N3 N4 1.358(17) . ?
N4 C1 1.34(3) . ?
N5 C1 1.375(12) . ?
N5 C1 1.375(12) 2_455 ?
N5 H1 0.8599 . ?
C2 O1 1.26(3) 2 ?
C2 H2 0.9300 . ?
